data_2009971
loop_
_publ_author_name
'Dijana Matak'
'Mladen Vinkovi\'c'
'Miljenko Dumi\'c'

_publ_section_title
;
 1-(3-Benzoylphenyl)ethanone (I) and
 3-benzoyl-\a-methylbenzeneacetamide methylene chloride solvate (2/1)
 (II)
;
_journal_issue 8
_journal_name_full 'Acta Crystallographica Section C'
_journal_page_first 1339
_journal_page_last 1342
_journal_paper_doi 10.1107/S0108270193013265
_journal_volume 50
_journal_year 1994
_chemical_formula_moiety 'C16 H15 N O2, 0.5 (C H2 Cl2 )'
_chemical_formula_sum 'C16.5 H16 Cl N O'
_chemical_formula_weight 295.09
_chemical_name_systematic
;
3-Benzoyl-\a-methylbenzeneacetamide methylene chloride hemisolvate
;
_space_group_IT_number 15
_symmetry_cell_setting monoclinic
_symmetry_space_group_name_Hall '-C 2yc'
_symmetry_space_group_name_H-M 'C 1 2/c 1'
_cell_angle_alpha 90.00
_cell_angle_beta 93.11(2)
_cell_angle_gamma 90.00
_cell_formula_units_Z 8
_cell_length_a 23.902(10)
_cell_length_b 8.064(2)
_cell_length_c 15.669(3)
_cell_measurement_reflns_used 28
_cell_measurement_temperature 293
_cell_measurement_theta_max 16
_cell_measurement_theta_min 12
_cell_volume 3015.7(16)
_computing_cell_refinement 'PWD4 (STOE)'
_computing_data_collection 'PWD4 (STOE)'
_computing_data_reduction 'REDU4S (STOE)'
_computing_molecular_graphics 'PLUTON (Spek, 1982)'
_computing_structure_refinement 'SHELX76 (Sheldrick, 1976)'
_computing_structure_solution
; SIR88 (Burla, Camalli, Cascarano, Giacovazzo,  Polidori, Spagna &
 Viterbo, 1989)
;
_diffrn_ambient_temperature 293
_diffrn_measurement_device 'Philips PW1100 modified by STOE'
_diffrn_measurement_method \w
_diffrn_radiation_monochromator graphite
_diffrn_radiation_source xray_tube
_diffrn_radiation_type 'Molybdenum K\a'
_diffrn_radiation_wavelength 0.71073
_diffrn_reflns_av_R_equivalents 0.0492
_diffrn_reflns_limit_h_max 34
_diffrn_reflns_limit_h_min -34
_diffrn_reflns_limit_k_max 11
_diffrn_reflns_limit_k_min 0
_diffrn_reflns_limit_l_max 22
_diffrn_reflns_limit_l_min 0
_diffrn_reflns_number 7072
_diffrn_reflns_theta_max 30
_diffrn_reflns_theta_min 2
_diffrn_standards_decay_% 9.3
_diffrn_standards_interval_time '60 min'
_diffrn_standards_number 3
_exptl_absorpt_coefficient_mu 0.252
_exptl_absorpt_correction_type none
_exptl_crystal_colour colourless
_exptl_crystal_density_diffrn 1.30
_exptl_crystal_description prism
_exptl_crystal_F_000 1240
_exptl_crystal_size_max 0.51
_exptl_crystal_size_mid 0.43
_exptl_crystal_size_min 0.40
_refine_diff_density_max 0.679
_refine_diff_density_min -0.481
_refine_ls_extinction_method none
_refine_ls_goodness_of_fit_obs 0.4883
_refine_ls_hydrogen_treatment 'ref iso all'
_refine_ls_matrix_type full-matrix
_refine_ls_number_parameters 202
_refine_ls_number_reflns 1947
_refine_ls_R_factor_obs 0.0826
_refine_ls_shift/esd_max 0.056
_refine_ls_structure_factor_coef F
_refine_ls_weighting_details 'w=1/(\s(F)^2^ + 0.0669*F^2^)'
_refine_ls_weighting_scheme calc
_refine_ls_wR_factor_obs 0.1210
_reflns_number_observed 1947
_reflns_number_total 4393
_reflns_observed_criterion F>4.0\s(F)
_cod_data_source_file ka1058.cif
_cod_data_source_block II
_cod_depositor_comments
;
The following automatic conversions were performed:
'_geom_bond_publ_flag' value 'Yes' changed to 'yes' according to
'/home/saulius/struct/CIF-dictionaries/cif_core.dic' dictionary named
'cif_core.dic' version 2.4.1 from 2010-06-29 (21
time).

'_geom_bond_publ_flag' value 'No' changed to 'no' according to
'/home/saulius/struct/CIF-dictionaries/cif_core.dic' dictionary named
'cif_core.dic' version 2.4.1 from 2010-06-29 (16 times).

Automatic conversion script
Id: cif_fix_enum 1527 2010-12-29 10:47:43Z saulius 

The following automatic conversions were performed:

'_geom_bond_publ_flag' value 'Yes' changed to 'yes' according to
/home/saulius/struct/CIF-dictionaries/cif_core.dic dictionary named
'cif_core.dic' version 2.4.1 from 2010-06-29 (21
time).

'_geom_bond_publ_flag' value 'No' changed to 'no' according
to /home/saulius/struct/CIF-dictionaries/cif_core.dic dictionary
named 'cif_core.dic' version 2.4.1 from 2010-06-29 (16
times).

'_geom_angle_publ_flag' value 'No' changed to 'no' according
to /home/saulius/struct/CIF-dictionaries/cif_core.dic dictionary
named 'cif_core.dic' version 2.4.1 from 2010-06-29 (31
time).

'_geom_angle_publ_flag' value 'Yes' changed to 'yes'
according to /home/saulius/struct/CIF-dictionaries/cif_core.dic
dictionary named 'cif_core.dic' version 2.4.1 from 2010-06-29 (27
times).

'_geom_torsion_publ_flag' value 'No' changed to 'no'
according to /home/saulius/struct/CIF-dictionaries/cif_core.dic
dictionary named 'cif_core.dic' version 2.4.1 from 2010-06-29 (81
time).

Automatic conversion script
Id: cif_fix_values 1715 2011-07-08 13:25:40Z adriana 

The following automatic conversions were performed:

'_refine_ls_weighting_scheme' value 'w=1/(\s(F)^2^ + 0.0669*F^2^)'
was changed to 'calc'. New tag '_refine_ls_weighting_details' was
created. The value of the new tag was set to 'w=1/(\s(F)^2^ +
0.0669*F^2^)'.

Automatic conversion script
Id: cif_fix_values 3143 2015-03-26 13:38:13Z robertas 
;
_cod_original_cell_volume 3016.0(10)
_cod_original_sg_symbol_H-M 'C 2/c'
_cod_original_formula_sum 'C16.5 H16 Cl N O1'
_cod_database_code 2009971

loop_
_symmetry_equiv_pos_as_xyz
'  x,  y,  z '
'  -x,  y, 0.5-z '
'  -x,  -y,  -z '
'  x,  -y, 0.5+z '
'0.5+x, 0.5+y,  z '
'0.5-x, 0.5+y, 0.5-z '
'0.5-x, 0.5-y,  -z '
'0.5+x, 0.5-y, 0.5+z '

loop_
_atom_site_aniso_label
_atom_site_aniso_U_11
_atom_site_aniso_U_22
_atom_site_aniso_U_33
_atom_site_aniso_U_12
_atom_site_aniso_U_13
_atom_site_aniso_U_23
O2 0.0350(10) 0.071(2) 0.107(3) -0.0040(10) 0.0030(10) 0.025(2)
O1 0.0400(10) 0.082(2) 0.0400(10) -0.0110(10) 0.0090(10) -0.0070(10)
N1 0.0360(10) 0.056(2) 0.076(2) -0.0030(10) 0.0060(10) 0.007(2)
C16 0.034(2) 0.053(2) 0.060(2) -0.009(2) 0.005(2) -0.003(2)
C14 0.045(2) 0.055(2) 0.054(2) -0.011(2) 0.008(2) -0.007(2)
C15 0.099(4) 0.089(4) 0.058(3) -0.037(3) -0.007(3) 0.012(3)
C1 0.036(2) 0.054(2) 0.045(2) -0.0080(10) 0.0030(10) 0.004(2)
C2 0.0350(10) 0.047(2) 0.039(2) 0.0000(10) 0.0070(10) 0.0050(10)
C3 0.0350(10) 0.039(2) 0.042(2) -0.0030(10) 0.0060(10) 0.0020(10)
C4 0.045(2) 0.044(2) 0.052(2) 0.0040(10) 0.004(2) -0.001(2)
C5 0.039(2) 0.059(2) 0.070(3) 0.009(2) 0.014(2) -0.003(2)
C6 0.033(2) 0.060(2) 0.068(3) 0.003(2) 0.007(2) 0.001(2)
C7 0.0350(10) 0.041(2) 0.041(2) -0.0010(10) 0.0040(10) 0.0010(10)
C8 0.039(2) 0.037(2) 0.038(2) 0.0040(10) 0.0020(10) -0.0010(10)
C9 0.038(2) 0.051(2) 0.048(2) -0.0020(10) 0.0020(10) -0.001(2)
C10 0.043(2) 0.064(2) 0.066(3) 0.003(2) -0.008(2) -0.018(2)
C11 0.078(3) 0.082(3) 0.046(2) 0.020(2) -0.013(2) -0.015(2)
C12 0.073(3) 0.070(3) 0.041(2) 0.014(2) 0.001(2) 0.002(2)
C13 0.058(2) 0.053(2) 0.041(2) -0.002(2) 0.007(2) 0.004(2)
Cl1 0.0970(10) 0.171(2) 0.0770(10) 0.0060(10) 0.0002(9) -0.0050(10)
C17 0.072(5) 0.053(4) 0.2000(10) 0.000 0.009(6) 0.000

loop_
_atom_site_label
_atom_site_fract_x
_atom_site_fract_y
_atom_site_fract_z
_atom_site_U_iso_or_equiv
_atom_site_thermal_displace_type
_atom_site_calc_flag
_atom_site_calc_attached_atom
O1 0.29190(10) 0.0425(4) 0.50140(10) 0.0539(9) Ueq d .
O2 0.01090(10) -0.3296(4) 0.4248(3) 0.0710(10) Ueq d .
N1 0.07860(10) -0.4902(4) 0.4883(2) 0.0560(10) Ueq d .
C1 0.12560(10) -0.1265(5) 0.4650(2) 0.0450(10) Ueq d .
C2 0.18190(10) -0.0950(4) 0.4833(2) 0.0400(9) Ueq d .
C3 0.19960(10) 0.0254(4) 0.5445(2) 0.0390(10) Ueq d .
C4 0.15940(10) 0.1143(4) 0.5864(2) 0.0470(10) Ueq d .
C5 0.10350(10) 0.0882(5) 0.5669(3) 0.0560(10) Ueq d .
C6 0.08660(10) -0.0301(5) 0.5059(3) 0.0530(10) Ueq d .
C7 0.26060(10) 0.0565(4) 0.5599(2) 0.0387(9) Ueq d .
C8 0.28390(10) 0.0994(4) 0.6465(2) 0.0380(10) Ueq d .
C9 0.33040(10) 0.2081(5) 0.6545(2) 0.0460(10) Ueq d .
C10 0.3552(2) 0.2385(5) 0.7348(3) 0.0580(10) Ueq d .
C11 0.3351(2) 0.1631(6) 0.8069(3) 0.066(2) Ueq d .
C12 0.2897(2) 0.0582(6) 0.7992(3) 0.0610(10) Ueq d .
C13 0.2633(2) 0.0282(5) 0.7190(2) 0.0500(10) Ueq d .
C14 0.1069(2) -0.2583(5) 0.4008(3) 0.0510(10) Ueq d .
C15 0.0868(3) -0.1855(7) 0.3146(3) 0.083(2) Ueq d .
C16 0.06110(10) -0.3632(5) 0.4388(3) 0.0490(10) Ueq d .
C17 0.0000 -0.3648(9) 0.7500 0.109(4) Ueq d .
Cl1 0.00360(10) -0.2436(3) 0.65910(10) 0.1145(8) Ueq d .
H101 0.1181 -0.5258 0.4881 0.044(9) Uiso d .
H201 0.0514 -0.5739 0.5074 0.0620(10) Uiso d .
H14 0.1401 -0.3297 0.3892 0.0740(10) Uiso c C14
H15A 0.0560 -0.1098 0.3218 0.24280(10) Uiso d .
H15B 0.1179 -0.1247 0.2889 0.0790(10) Uiso d .
H15C 0.0752 -0.2750 0.2738 0.148930 Uiso d .
H2 0.2106 -0.1584 0.4526 0.0590(10) Uiso c C2
H4 0.1712 0.1974 0.6308 0.037(9) Uiso c C4
H5 0.0747 0.1546 0.5959 0.0590(10) Uiso c C5
H6 0.0459 -0.0464 0.4918 0.0720(10) Uiso c C6
H9 0.3450 0.2608 0.6032 0.0590(10) Uiso c C9
H10 0.3879 0.3166 0.7409 0.0720(10) Uiso c C10
H11 0.3538 0.1859 0.8645 0.0630(10) Uiso c C11
H12 0.2757 0.0030 0.8513 0.099(2) Uiso c C12
H13 0.2292 -0.0439 0.7136 0.0670(10) Uiso c C13
H17 0.0391 -0.4416 0.7569 0.257(5) Uiso c C17

loop_
_atom_type_symbol
_atom_type_scat_source
C International_Tables_Vol_IV_Table_2.2B
H International_Tables_Vol_IV_Table_2.2B
N International_Tables_Vol_IV_Table_2.2B
O International_Tables_Vol_IV_Table_2.2B

loop_
_geom_angle_atom_site_label_1
_geom_angle_atom_site_label_2
_geom_angle_atom_site_label_3
_geom_angle
_geom_angle_publ_flag
H201 N1 C16 120.3(3) no
H101 N1 C16 119.3(3) no
H101 N1 H201 116.4(3) no
O2 C16 N1 122.7(3) yes
N1 C16 C14 116.2(3) yes
O2 C16 C14 121.2(3) yes
C16 C14 C1 108.7(4) yes
C16 C14 C15 111.1(4) yes
C16 C14 H14 110.0(4) no
C15 C14 C1 112.7(4) yes
H14 C14 C1 108.4(4) no
H14 C14 C15 105.9(4) no
C14 C15 H15C 110.7(4) no
C14 C15 H15B 110.0(5) no
C14 C15 H15A 110.2(4) no
H15B C15 H15C 106.6(5) no
H15A C15 H15C 110.2(7) no
H15A C15 H15B 109.1(6) no
C14 C1 C6 121.0(3) yes
C14 C1 C2 121.0(3) yes
C2 C1 C6 118.0(3) yes
C1 C2 C3 121.2(3) yes
C1 C2 H2 119.4(3) no
H2 C2 C3 119.3(3) no
C2 C3 C7 118.8(3) yes
C2 C3 C4 119.0(3) yes
C4 C3 C7 122.2(3) yes
C3 C4 C5 120.4(3) yes
C3 C4 H4 120.0(3) no
H4 C4 C5 119.7(3) no
C4 C5 C6 120.0(3) yes
C4 C5 H5 120.2(3) no
H5 C5 C6 119.8(3) no
C1 C6 C5 121.3(3) yes
C5 C6 H6 119.1(4) no
C1 C6 H6 119.6(4) no
O1 C7 C3 119.9(3) yes
C3 C7 C8 120.4(3) yes
O1 C7 C8 119.7(3) yes
C7 C8 C13 121.5(3) yes
C7 C8 C9 118.7(3) yes
C9 C8 C13 119.7(3) yes
C8 C9 C10 119.1(3) yes
C8 C9 H9 120.3(3) no
H9 C9 C10 120.7(3) no
C9 C10 C11 120.8(4) yes
C9 C10 H10 119.4(4) no
H10 C10 C11 119.9(4) no
C10 C11 C12 120.2(4) yes
C10 C11 H11 119.6(5) no
H11 C11 C12 120.2(5) no
C11 C12 C13 120.1(4) yes
C11 C12 H12 119.9(5) no
H12 C12 C13 120.1(5) no
C8 C13 C12 120.2(4) yes
C12 C13 H13 120.2(3) no
C8 C13 H13 119.7(3) no
Cl1 C17 H17 108.20(10) no

loop_
_geom_bond_atom_site_label_1
_geom_bond_atom_site_label_2
_geom_bond_site_symmetry_1
_geom_bond_site_symmetry_2
_geom_bond_distance
_geom_bond_publ_flag
O2 C16 . . 1.238(4) yes
O1 C7 . . 1.220(4) yes
N1 H101 . . 0.987(3) no
N1 H201 . . 0.994(3) no
N1 C16 . . 1.338(5) yes
C16 C14 . . 1.530(6) yes
C14 H14 . . 1.005(5) no
C14 C15 . . 1.526(7) yes
C14 C1 . . 1.514(6) yes
C15 H15A . . 0.968(7) no
C15 H15B . . 0.994(7) no
C15 H15C . . 0.994(5) no
C1 C2 . . 1.384(4) yes
C1 C6 . . 1.396(5) yes
C2 H2 . . 1.000(3) no
C2 C3 . . 1.413(4) yes
C3 C4 . . 1.392(4) yes
C3 C7 . . 1.486(4) yes
C4 H4 . . 0.996(3) no
C4 C5 . . 1.371(4) yes
C5 H5 . . 1.001(4) no
C5 C6 . . 1.395(6) yes
C6 H6 . . 0.995(3) no
C7 C8 . . 1.480(4) yes
C8 C9 . . 1.416(4) yes
C8 C13 . . 1.387(5) yes
C9 H9 . . 0.989(3) no
C9 C10 . . 1.383(6) yes
C10 H10 . . 1.004(5) no
C10 C11 . . 1.391(7) yes
C11 H11 . . 1.002(5) no
C11 C12 . . 1.376(7) yes
C12 H12 . . 1.003(5) no
C12 C13 . . 1.396(6) yes
C13 H13 . . 1.001(5) no
Cl1 C17 . . 1.733(5) yes
C17 H17 . . 1.122(4) no

loop_
_geom_torsion_atom_site_label_1
_geom_torsion_atom_site_label_2
_geom_torsion_atom_site_label_3
_geom_torsion_atom_site_label_4
_geom_torsion
_geom_torsion_publ_flag
H201 N1 C16 O2 10.7(6) no
H101 N1 C16 O2 167.6(4) no
H201 N1 C16 C14 -170.2(3) no
H101 N1 C16 C14 -13.3(5) no
N1 C16 C14 H14 32.7(5) no
O2 C16 C14 H14 -148.2(4) no
N1 C16 C14 C15 149.6(4) no
O2 C16 C14 C15 -31.3(6) no
N1 C16 C14 C1 -85.9(4) no
O2 C16 C14 C1 93.3(5) no
C16 C14 C1 C2 134.0(4) no
C16 C14 C1 C6 -47.7(5) no
C16 C14 C15 H15A 63.9(6) no
C16 C14 C15 H15B -175.9(4) no
C16 C14 C15 H15C -58.3(6) no
C15 C14 C1 C2 -102.4(5) no
H14 C14 C1 C2 14.4(5) no
C15 C14 C1 C6 75.9(5) no
H14 C14 C1 C6 -167.3(4) no
H14 C14 C15 H15A -176.7(5) no
H14 C14 C15 H15B -56.4(6) no
H14 C14 C15 H15C 61.2(6) no
C1 C14 C15 H15C 179.4(4) no
C1 C14 C15 H15B 61.8(6) no
C1 C14 C15 H15A -58.4(6) no
C14 C1 C6 H6 -1.3(6) no
C14 C1 C6 C5 178.1(4) no
C14 C1 C2 H2 1.5(5) no
C14 C1 C2 C3 -178.6(3) no
C2 C1 C6 H6 177.0(3) no
C2 C1 C6 C5 -3.5(5) no
C6 C1 C2 C3 3.0(5) no
C6 C1 C2 H2 -176.9(3) no
C1 C2 C3 C4 -0.5(5) no
C1 C2 C3 C7 -178.6(3) no
H2 C2 C3 C4 179.4(3) no
H2 C2 C3 C7 1.3(5) no
C2 C3 C7 O1 32.6(4) no
C4 C3 C7 O1 -145.4(3) no
C2 C3 C7 C8 -145.5(3) no
C2 C3 C4 H4 178.4(3) no
C2 C3 C4 C5 -1.7(5) no
C4 C3 C7 C8 36.5(4) no
C7 C3 C4 C5 176.4(3) no
C7 C3 C4 H4 -3.6(5) no
C3 C4 C5 H5 -178.2(3) no
C3 C4 C5 C6 1.2(5) no
H4 C4 C5 H5 1.8(6) no
H4 C4 C5 C6 -178.8(3) no
C4 C5 C6 C1 1.5(6) no
H5 C5 C6 C1 -179.1(4) no
C4 C5 C6 H6 -179.1(4) no
H5 C5 C6 H6 0.3(6) no
C3 C7 C8 C9 -147.0(3) no
O1 C7 C8 C9 34.9(4) no
C3 C7 C8 C13 36.8(5) no
O1 C7 C8 C13 -141.3(4) no
C7 C8 C13 H13 -7.0(6) no
C7 C8 C13 C12 173.6(4) no
C7 C8 C9 H9 4.7(5) no
C7 C8 C9 C10 -174.9(3) no
C9 C8 C13 H13 176.8(4) no
C9 C8 C13 C12 -2.6(6) no
C13 C8 C9 C10 1.3(5) no
C13 C8 C9 H9 -179.1(3) no
C8 C9 C10 H10 -179.3(4) no
C8 C9 C10 C11 0.3(6) no
H9 C9 C10 H10 1.1(7) no
H9 C9 C10 C11 -179.3(4) no
C9 C10 C11 H11 179.5(4) no
C9 C10 C11 C12 -0.7(7) no
H10 C10 C11 H11 -0.9(8) no
H10 C10 C11 C12 178.9(5) no
C10 C11 C12 H12 179.2(5) no
C10 C11 C12 C13 -0.6(7) no
H11 C11 C12 H12 -1.0(8) no
H11 C11 C12 C13 179.2(4) no
C11 C12 C13 C8 2.2(7) no
H12 C12 C13 C8 -177.5(4) no
C11 C12 C13 H13 -177.2(4) no
H12 C12 C13 H13 3.1(7) no
